data_7238377
loop_
_publ_author_name
'Chadha, Renu'
'Saini, Anupam'
'Arora, Poonam'
'Jain, Dharamvir Singh'
'Dasgupta, Archi'
'Guru Row, T. N.'

_publ_section_title
;
 Multicomponent solids of lamotrigine with some selected coformers and
 their characterization by thermoanalytical, spectroscopic and X-ray
 diffraction methods
;
_journal_issue 20
_journal_name_full CrystEngComm
_journal_page_first 6271
_journal_paper_doi 10.1039/c1ce05458a
_journal_volume 13
_journal_year 2011
_chemical_compound_source 'see text'
_chemical_formula_moiety 'C9 H8 Cl2 N5, 2(C2 H4 O2), C2 H3 O2'
_chemical_formula_sum 'C15 H19 Cl2 N5 O6'
_chemical_formula_weight 436.25
_space_group_IT_number 14
_space_group_name_Hall '-P 2ybc'
_space_group_name_H-M_alt 'P 1 21/c 1'
_symmetry_cell_setting monoclinic
_symmetry_Int_Tables_number 14
_symmetry_space_group_name_Hall '-P 2ybc'
_symmetry_space_group_name_H-M 'P 1 21/c 1'
_atom_sites_solution_hydrogens geom
_atom_sites_solution_primary direct
_atom_sites_solution_secondary difmap
_cell_angle_alpha 90
_cell_angle_beta 94.618(2)
_cell_angle_gamma 90
_cell_formula_units_Z 4
_cell_length_a 7.0795(3)
_cell_length_b 17.7124(7)
_cell_length_c 15.9227(7)
_cell_measurement_reflns_used 11400
_cell_measurement_temperature 90(2)
_cell_measurement_theta_max 25.0
_cell_measurement_theta_min 1.7
_cell_volume 1990.14(14)
_computing_cell_refinement 'CrysAlisPro CCD (Oxford Diffraction, 2009)'
_computing_data_collection 'CrysAlisPro CCD (Oxford Diffraction, 2009)'
_computing_data_reduction 'CrysAlisPro RED (Oxford Diffraction, 2009)'
_computing_molecular_graphics 'Ortep-3 (Farrugia, 1997) and CAMERON (Watkin et al., 1993)'
_computing_publication_material 'WinGX (Farrugia, 1999)'
_computing_structure_refinement 'SHELXL97 (Sheldrick, 2008)'
_computing_structure_solution 'SHELXS97 (Sheldrick, 2008)'
_diffrn_ambient_temperature 90(2)
_diffrn_measured_fraction_theta_full 0.996
_diffrn_measured_fraction_theta_max 0.996
_diffrn_measurement_device_type 'Oxford Xcalibur,Eos(Nova) CCD detector'
_diffrn_measurement_method 'f\w scans'
_diffrn_radiation_monochromator graphite
_diffrn_radiation_probe x-ray
_diffrn_radiation_source 'Enhance (Mo) X-ray Source'
_diffrn_radiation_type MoK\a
_diffrn_radiation_wavelength 0.71073
_diffrn_reflns_av_R_equivalents 0.0256
_diffrn_reflns_av_sigmaI/netI 0.0273
_diffrn_reflns_limit_h_max 8
_diffrn_reflns_limit_h_min -7
_diffrn_reflns_limit_k_max 19
_diffrn_reflns_limit_k_min -21
_diffrn_reflns_limit_l_max 15
_diffrn_reflns_limit_l_min -18
_diffrn_reflns_number 11400
_diffrn_reflns_reduction_process
;
;
_diffrn_reflns_theta_full 25.00
_diffrn_reflns_theta_max 25.00
_diffrn_reflns_theta_min 1.72
_exptl_absorpt_coefficient_mu 0.368
_exptl_absorpt_correction_T_max 0.9299
_exptl_absorpt_correction_T_min 0.8975
_exptl_absorpt_correction_type multi-scan
_exptl_absorpt_process_details 'CrysAlis RED (Oxford Diffraction,2009)'
_exptl_crystal_colour colorless
_exptl_crystal_density_diffrn 1.456
_exptl_crystal_density_method 'Not Measured'
_exptl_crystal_description block
_exptl_crystal_F_000 904
_exptl_crystal_size_max 0.3
_exptl_crystal_size_mid 0.2
_exptl_crystal_size_min 0.2
_refine_diff_density_max 0.229
_refine_diff_density_min -0.230
_refine_diff_density_rms 0.046
_refine_ls_extinction_method none
_refine_ls_goodness_of_fit_ref 1.067
_refine_ls_hydrogen_treatment mixed
_refine_ls_matrix_type full
_refine_ls_number_parameters 268
_refine_ls_number_reflns 3498
_refine_ls_number_restraints 0
_refine_ls_restrained_S_all 1.067
_refine_ls_R_factor_all 0.0388
_refine_ls_R_factor_gt 0.0301
_refine_ls_shift/su_max 0.001
_refine_ls_shift/su_mean 0.000
_refine_ls_structure_factor_coef Fsqd
_refine_ls_weighting_details 'calc w=1/[\s^2^(Fo^2^)+(0.0385P)^2^+0.5395P] where P=(Fo^2^+2Fc^2^)/3'
_refine_ls_weighting_scheme calc
_refine_ls_wR_factor_gt 0.0747
_refine_ls_wR_factor_ref 0.0775
_reflns_number_gt 2969
_reflns_number_total 3498
_reflns_threshold_expression >2sigma(I)
_cod_data_source_file c1ce05458a.txt
_cod_data_source_block ltgaa
_cod_depositor_comments
;
The following automatic conversions were performed:

data item '_symmetry_cell_setting' value 'Monoclinic' was changed to
'monoclinic' in accordance with the
/home/saulius/struct/COD-crude-data/automatic-downloads/DataCite-retrospective/RSC/depositions/lib/dictionaries/cif_core.dic
dictionary named 'cif_core.dic' version 2.4.2 last updated on
2011-04-26.

Automatic conversion script
Id: cif_fix_values 6909 2019-04-08 15:41:33Z antanas 
;
_cod_original_sg_symbol_H-M 'P 21/c'
_cod_database_code 7238377

loop_
_symmetry_equiv_pos_site_id
_symmetry_equiv_pos_as_xyz
1 x,y,z
2 -x,1/2+y,1/2-z
3 -x,-y,-z
4 x,1/2-y,1/2+z

loop_
_atom_site_label
_atom_site_type_symbol
_atom_site_fract_x
_atom_site_fract_y
_atom_site_fract_z
_atom_site_U_iso_or_equiv
_atom_site_adp_type
_atom_site_occupancy
_atom_site_symmetry_multiplicity
_atom_site_calc_flag
_atom_site_refinement_flags
Cl2 Cl 0.78734(6) 0.48867(2) 0.55262(3) 0.02815(13) Uani 1 1 d .
Cl1 Cl 0.91211(6) 0.32985(2) 0.49113(3) 0.02288(12) Uani 1 1 d .
O1 O 0.50015(16) 0.10556(7) 0.80275(8) 0.0236(3) Uani 1 1 d .
O2 O 0.26410(16) 0.12753(7) 0.70563(8) 0.0254(3) Uani 1 1 d .
O3 O 0.92716(17) 0.35329(7) 0.85409(7) 0.0231(3) Uani 1 1 d .
O4 O 0.95946(16) 0.31887(6) 0.72120(7) 0.0206(3) Uani 1 1 d .
O5 O 0.23098(15) 0.43113(7) 0.85595(7) 0.0226(3) Uani 1 1 d .
O6 O 0.40441(16) 0.52537(7) 0.81661(8) 0.0256(3) Uani 1 1 d .
N5 N 0.52212(18) 0.16609(8) 0.47728(9) 0.0169(3) Uani 1 1 d .
N4 N 0.56018(19) 0.09576(8) 0.45126(9) 0.0178(3) Uani 1 1 d .
N2 N 0.85493(18) 0.08915(7) 0.52962(8) 0.0153(3) Uani 1 1 d .
N1 N 0.93391(18) 0.18642(8) 0.62041(9) 0.0174(3) Uani 1 1 d .
H1A H 1.0320 0.1614 0.6399 0.021 Uiso 1 1 calc R
H1B H 0.9114 0.2303 0.6404 0.021 Uiso 1 1 calc R
N3 N 0.75408(19) -0.00646(8) 0.43800(9) 0.0195(3) Uani 1 1 d .
H3A H 0.8567 -0.0311 0.4516 0.023 Uiso 1 1 calc R
H3B H 0.6702 -0.0250 0.4016 0.023 Uiso 1 1 calc R
C3 C 0.4864(2) 0.41786(10) 0.60957(11) 0.0234(4) Uani 1 1 d .
H3 H 0.4504 0.4652 0.6280 0.028 Uiso 1 1 calc R
C4 C 0.3748(2) 0.35548(10) 0.62146(12) 0.0244(4) Uani 1 1 d .
H4 H 0.2621 0.3609 0.6471 0.029 Uiso 1 1 calc R
C5 C 0.4298(2) 0.28485(10) 0.59541(11) 0.0198(4) Uani 1 1 d .
H5 H 0.3536 0.2432 0.6037 0.024 Uiso 1 1 calc R
C6 C 0.5986(2) 0.27542(9) 0.55669(10) 0.0150(3) Uani 1 1 d .
C7 C 0.6486(2) 0.19861(9) 0.52850(10) 0.0149(3) Uani 1 1 d .
C9 C 0.7253(2) 0.05976(9) 0.47288(10) 0.0162(3) Uani 1 1 d .
C10 C 0.8734(2) 0.31699(9) 0.78452(11) 0.0183(4) Uani 1 1 d .
C2 C 0.6527(2) 0.40958(10) 0.56993(11) 0.0199(4) Uani 1 1 d .
C8 C 0.8182(2) 0.15740(9) 0.55997(10) 0.0144(3) Uani 1 1 d .
C1 C 0.7083(2) 0.33900(10) 0.54337(10) 0.0172(4) Uani 1 1 d .
C12 C 0.3370(2) 0.13621(9) 0.77718(12) 0.0204(4) Uani 1 1 d .
C13 C 0.2504(3) 0.18227(11) 0.84239(13) 0.0310(5) Uani 1 1 d .
H13A H 0.2764 0.2347 0.8335 0.046 Uiso 1 1 calc R
H13B H 0.3033 0.1674 0.8973 0.046 Uiso 1 1 calc R
H13C H 0.1159 0.1743 0.8383 0.046 Uiso 1 1 calc R
C11 C 0.6961(3) 0.27243(12) 0.79139(12) 0.0305(5) Uani 1 1 d .
H11A H 0.5905 0.3063 0.7931 0.046 Uiso 1 1 calc R
H11B H 0.7080 0.2427 0.8420 0.046 Uiso 1 1 calc R
H11C H 0.6758 0.2397 0.7435 0.046 Uiso 1 1 calc R
C14 C 0.2543(2) 0.48681(10) 0.80884(11) 0.0192(4) Uani 1 1 d .
C15 C 0.0992(2) 0.50765(10) 0.74301(11) 0.0234(4) Uani 1 1 d .
H15A H 0.0573 0.4633 0.7123 0.035 Uiso 1 1 calc R
H15B H 0.1463 0.5438 0.7049 0.035 Uiso 1 1 calc R
H15C H -0.0051 0.5292 0.7697 0.035 Uiso 1 1 calc R
H3O H 1.029(4) 0.3798(15) 0.8464(16) 0.064(8) Uiso 1 1 d .
H4A H 0.469(3) 0.0783(12) 0.4148(14) 0.041(6) Uiso 1 1 d .
H1O H 0.546(4) 0.0743(16) 0.7528(19) 0.079(9) Uiso 1 1 d .

loop_
_atom_site_aniso_label
_atom_site_aniso_U_11
_atom_site_aniso_U_22
_atom_site_aniso_U_33
_atom_site_aniso_U_23
_atom_site_aniso_U_13
_atom_site_aniso_U_12
Cl2 0.0341(2) 0.0166(2) 0.0326(3) 0.00288(19) -0.0044(2) -0.00431(18)
Cl1 0.0205(2) 0.0245(2) 0.0245(2) 0.00134(18) 0.00675(17) -0.00242(17)
O1 0.0201(6) 0.0243(7) 0.0254(7) -0.0012(6) -0.0043(5) 0.0021(5)
O2 0.0215(6) 0.0285(7) 0.0252(7) 0.0033(6) -0.0047(5) 0.0029(5)
O3 0.0233(6) 0.0286(7) 0.0175(7) -0.0077(6) 0.0027(5) -0.0063(6)
O4 0.0251(6) 0.0198(6) 0.0172(6) -0.0034(5) 0.0041(5) -0.0025(5)
O5 0.0215(6) 0.0225(7) 0.0226(7) 0.0027(6) -0.0051(5) -0.0007(5)
O6 0.0193(6) 0.0322(7) 0.0245(7) 0.0059(6) -0.0034(5) -0.0042(5)
N5 0.0179(7) 0.0167(8) 0.0163(7) -0.0011(6) 0.0017(6) -0.0014(6)
N4 0.0177(7) 0.0170(8) 0.0180(8) -0.0035(6) -0.0021(6) -0.0018(6)
N2 0.0180(6) 0.0146(7) 0.0132(7) -0.0010(6) 0.0014(6) -0.0018(6)
N1 0.0184(7) 0.0152(7) 0.0179(7) -0.0037(6) -0.0028(6) 0.0037(6)
N3 0.0222(7) 0.0164(8) 0.0192(8) -0.0037(6) -0.0027(6) -0.0006(6)
C3 0.0259(9) 0.0194(9) 0.0241(10) -0.0043(8) -0.0034(8) 0.0072(7)
C4 0.0191(8) 0.0280(10) 0.0263(10) -0.0025(8) 0.0024(7) 0.0056(8)
C5 0.0175(8) 0.0215(9) 0.0201(9) 0.0007(8) 0.0006(7) -0.0004(7)
C6 0.0161(7) 0.0169(9) 0.0115(8) 0.0008(7) -0.0025(6) 0.0021(7)
C7 0.0151(8) 0.0182(9) 0.0118(8) 0.0017(7) 0.0031(6) -0.0009(7)
C9 0.0202(8) 0.0166(9) 0.0121(8) 0.0021(7) 0.0030(7) -0.0013(7)
C10 0.0209(8) 0.0167(9) 0.0168(9) -0.0012(7) -0.0019(7) 0.0006(7)
C2 0.0239(8) 0.0166(9) 0.0178(9) 0.0021(7) -0.0065(7) -0.0005(7)
C8 0.0155(7) 0.0163(9) 0.0119(8) 0.0007(7) 0.0031(6) -0.0007(6)
C1 0.0157(7) 0.0216(9) 0.0140(8) 0.0009(7) -0.0012(6) 0.0017(7)
C12 0.0172(8) 0.0148(9) 0.0293(11) 0.0044(8) 0.0015(7) -0.0047(7)
C13 0.0253(9) 0.0294(11) 0.0385(12) -0.0045(9) 0.0044(9) 0.0011(8)
C11 0.0322(10) 0.0402(12) 0.0192(10) -0.0026(9) 0.0018(8) -0.0138(9)
C14 0.0190(8) 0.0199(9) 0.0185(9) -0.0042(8) 0.0003(7) 0.0029(7)
C15 0.0218(9) 0.0224(10) 0.0252(10) 0.0007(8) -0.0036(7) 0.0018(7)

loop_
_atom_type_symbol
_atom_type_description
_atom_type_scat_dispersion_real
_atom_type_scat_dispersion_imag
_atom_type_scat_source
O O 0.0106 0.0060 'International Tables Vol C Tables 4.2.6.8 and 6.1.1.4'
N N 0.0061 0.0033 'International Tables Vol C Tables 4.2.6.8 and 6.1.1.4'
Cl Cl 0.1484 0.1585 'International Tables Vol C Tables 4.2.6.8 and 6.1.1.4'
H H 0.0000 0.0000 'International Tables Vol C Tables 4.2.6.8 and 6.1.1.4'
C C 0.0033 0.0016 'International Tables Vol C Tables 4.2.6.8 and 6.1.1.4'

loop_
_geom_angle_atom_site_label_1
_geom_angle_atom_site_label_2
_geom_angle_atom_site_label_3
_geom_angle
C12 O1 H1O 107.6(15)
C10 O3 H3O 109.3(17)
C7 N5 N4 117.35(14)
N5 N4 C9 123.26(14)
N5 N4 H4A 111.8(14)
C9 N4 H4A 124.7(14)
C8 N2 C9 116.92(14)
C8 N1 H1A 120.0
C8 N1 H1B 120.0
H1A N1 H1B 120.0
C9 N3 H3A 120.0
C9 N3 H3B 120.0
H3A N3 H3B 120.0
C4 C3 C2 119.58(16)
C4 C3 H3 120.2
C2 C3 H3 120.2
C3 C4 C5 120.32(16)
C3 C4 H4 119.8
C5 C4 H4 119.8
C4 C5 C6 120.74(16)
C4 C5 H5 119.6
C6 C5 H5 119.6
C1 C6 C5 118.51(15)
C1 C6 C7 123.02(14)
C5 C6 C7 118.42(14)
N5 C7 C8 120.08(15)
N5 C7 C6 115.35(14)
C8 C7 C6 124.36(14)
N3 C9 N2 120.53(15)
N3 C9 N4 118.14(15)
N2 C9 N4 121.32(15)
O4 C10 O3 123.72(15)
O4 C10 C11 123.60(15)
O3 C10 C11 112.68(15)
C1 C2 C3 120.40(16)
C1 C2 Cl2 120.53(13)
C3 C2 Cl2 119.05(13)
N1 C8 N2 119.34(14)
N1 C8 C7 120.13(14)
N2 C8 C7 120.50(14)
C2 C1 C6 120.42(15)
C2 C1 Cl1 119.95(13)
C6 C1 Cl1 119.61(13)
O2 C12 O1 122.21(16)
O2 C12 C13 123.48(16)
O1 C12 C13 114.31(16)
C12 C13 H13A 109.5
C12 C13 H13B 109.5
H13A C13 H13B 109.5
C12 C13 H13C 109.5
H13A C13 H13C 109.5
H13B C13 H13C 109.5
C10 C11 H11A 109.5
C10 C11 H11B 109.5
H11A C11 H11B 109.5
C10 C11 H11C 109.5
H11A C11 H11C 109.5
H11B C11 H11C 109.5
O5 C14 O6 121.06(15)
O5 C14 C15 119.04(15)
O6 C14 C15 119.90(16)
C14 C15 H15A 109.5
C14 C15 H15B 109.5
H15A C15 H15B 109.5
C14 C15 H15C 109.5
H15A C15 H15C 109.5
H15B C15 H15C 109.5

loop_
_geom_bond_atom_site_label_1
_geom_bond_atom_site_label_2
_geom_bond_distance
Cl2 C2 1.7289(17)
Cl1 C1 1.7299(16)
O1 C12 1.311(2)
O1 H1O 1.04(3)
O2 C12 1.222(2)
O3 C10 1.311(2)
O3 H3O 0.87(3)
O4 C10 1.220(2)
O5 C14 1.258(2)
O6 C14 1.261(2)
N5 C7 1.296(2)
N5 N4 1.3468(19)
N4 C9 1.351(2)
N4 H4A 0.89(2)
N2 C8 1.335(2)
N2 C9 1.340(2)
N1 C8 1.317(2)
N1 H1A 0.8600
N1 H1B 0.8600
N3 C9 1.321(2)
N3 H3A 0.8600
N3 H3B 0.8600
C3 C4 1.380(3)
C3 C2 1.388(2)
C3 H3 0.9300
C4 C5 1.384(2)
C4 H4 0.9300
C5 C6 1.398(2)
C5 H5 0.9300
C6 C1 1.394(2)
C6 C7 1.484(2)
C7 C8 1.459(2)
C10 C11 1.495(2)
C2 C1 1.387(2)
C12 C13 1.491(3)
C13 H13A 0.9600
C13 H13B 0.9600
C13 H13C 0.9600
C11 H11A 0.9600
C11 H11B 0.9600
C11 H11C 0.9600
C14 C15 1.501(2)
C15 H15A 0.9600
C15 H15B 0.9600
C15 H15C 0.9600

loop_
_geom_torsion_atom_site_label_1
_geom_torsion_atom_site_label_2
_geom_torsion_atom_site_label_3
_geom_torsion_atom_site_label_4
_geom_torsion
C7 N5 N4 C9 -3.1(2)
C2 C3 C4 C5 1.1(3)
C3 C4 C5 C6 0.0(3)
C4 C5 C6 C1 -1.3(2)
C4 C5 C6 C7 -178.81(15)
N4 N5 C7 C8 -3.9(2)
N4 N5 C7 C6 -178.85(13)
C1 C6 C7 N5 -121.42(17)
C5 C6 C7 N5 56.0(2)
C1 C6 C7 C8 63.9(2)
C5 C6 C7 C8 -118.71(17)
C8 N2 C9 N3 177.89(14)
C8 N2 C9 N4 -3.8(2)
N5 N4 C9 N3 -174.26(15)
N5 N4 C9 N2 7.3(2)
C4 C3 C2 C1 -0.9(3)
C4 C3 C2 Cl2 178.07(13)
C9 N2 C8 N1 174.99(14)
C9 N2 C8 C7 -3.1(2)
N5 C7 C8 N1 -170.86(15)
C6 C7 C8 N1 3.6(2)
N5 C7 C8 N2 7.2(2)
C6 C7 C8 N2 -178.30(14)
C3 C2 C1 C6 -0.5(3)
Cl2 C2 C1 C6 -179.39(12)
C3 C2 C1 Cl1 178.00(13)
Cl2 C2 C1 Cl1 -0.9(2)
C5 C6 C1 C2 1.5(2)
C7 C6 C1 C2 178.92(15)
C5 C6 C1 Cl1 -176.94(12)
C7 C6 C1 Cl1 0.5(2)
